data_4086800
loop_
_publ_author_name
'Fischer, Reinald'
'G\"orls, Helmar'
'Westerhausen, Matthias'

_publ_section_title
;
 Reactivity Studies of [(thf)2Mg{\m-C(CH3)2C2H4C(CH3)2}]2: Scrambling
 Reactions and Diverse Reactions with Dichlorophenylphosphane
;
_journal_issue 22
_journal_name_full Organometallics
_journal_page_first 3861
_journal_paper_doi 10.1021/acs.organomet.6b00743
_journal_volume 35
_journal_year 2016
_chemical_formula_moiety 'C14 H22 Cl P S'
_chemical_formula_sum 'C14 H22 Cl P S'
_chemical_formula_weight 288.80
_chemical_name_systematic
; 
 ? 
;
_space_group_IT_number 29
_symmetry_cell_setting orthorhombic
_symmetry_space_group_name_Hall 'P 2c -2ac'
_symmetry_space_group_name_H-M 'P c a 21'
_atom_sites_solution_hydrogens difmap
_atom_sites_solution_primary direct
_atom_sites_solution_secondary difmap
_audit_creation_method SHELXL-97
_cell_angle_alpha 90
_cell_angle_beta 90
_cell_angle_gamma 90
_cell_formula_units_Z 4
_cell_length_a 11.8438(3)
_cell_length_b 11.9540(3)
_cell_length_c 10.7610(3)
_cell_measurement_reflns_used 11118
_cell_measurement_temperature 143(2)
_cell_measurement_theta_max 27.48
_cell_measurement_theta_min 2.42
_cell_volume 1523.55(7)
_computing_cell_refinement DENZO
_computing_data_collection COLLECT
_computing_data_reduction DENZO
_computing_molecular_graphics SHELXTL/PC
_computing_publication_material SHELXL-97
_computing_structure_refinement 'SHELXL-97 (Sheldrick, 2008)'
_computing_structure_solution 'SHELXS-97 (Sheldrick, 2008)'
_diffrn_ambient_temperature 143(2)
_diffrn_measured_fraction_theta_full 0.998
_diffrn_measured_fraction_theta_max 0.998
_diffrn_measurement_device_type KappaCCD
_diffrn_measurement_method 'phi- + omega-scan'
_diffrn_radiation_monochromator graphite
_diffrn_radiation_source 'fine-focus sealed tube'
_diffrn_radiation_type MoK\a
_diffrn_radiation_wavelength 0.71073
_diffrn_reflns_av_R_equivalents 0.0632
_diffrn_reflns_av_sigmaI/netI 0.0450
_diffrn_reflns_limit_h_max 15
_diffrn_reflns_limit_h_min -15
_diffrn_reflns_limit_k_max 15
_diffrn_reflns_limit_k_min -15
_diffrn_reflns_limit_l_max 13
_diffrn_reflns_limit_l_min -13
_diffrn_reflns_number 11118
_diffrn_reflns_theta_full 27.48
_diffrn_reflns_theta_max 27.48
_diffrn_reflns_theta_min 2.42
_exptl_absorpt_coefficient_mu 0.471
_exptl_absorpt_correction_T_max 0.7456
_exptl_absorpt_correction_T_min 0.5967
_exptl_absorpt_correction_type multi-scan
_exptl_absorpt_process_details 'SADABS, Bruker-AXS, 2002'
_exptl_crystal_colour colourless
_exptl_crystal_density_diffrn 1.259
_exptl_crystal_density_method 'not measured'
_exptl_crystal_description prism
_exptl_crystal_F_000 616
_exptl_crystal_size_max 0.042
_exptl_crystal_size_mid 0.038
_exptl_crystal_size_min 0.034
_refine_diff_density_max 0.304
_refine_diff_density_min -0.207
_refine_diff_density_rms 0.053
_refine_ls_abs_structure_details 'Flack H D (1983), Acta Cryst. A39, 876-881'
_refine_ls_abs_structure_Flack -0.11(8)
_refine_ls_extinction_method none
_refine_ls_goodness_of_fit_ref 1.104
_refine_ls_hydrogen_treatment refall
_refine_ls_matrix_type full
_refine_ls_number_parameters 242
_refine_ls_number_reflns 3469
_refine_ls_number_restraints 1
_refine_ls_restrained_S_all 1.103
_refine_ls_R_factor_all 0.0469
_refine_ls_R_factor_gt 0.0385
_refine_ls_shift/su_max 0.000
_refine_ls_shift/su_mean 0.000
_refine_ls_structure_factor_coef Fsqd
_refine_ls_weighting_details 'calc w=1/[\s^2^(Fo^2^)+(0.0304P)^2^+0.8633P] where P=(Fo^2^+2Fc^2^)/3'
_refine_ls_weighting_scheme calc
_refine_ls_wR_factor_gt 0.0839
_refine_ls_wR_factor_ref 0.0884
_reflns_number_gt 3101
_reflns_number_total 3469
_reflns_threshold_expression >2sigma(I)
_cod_data_source_file om6b00743_si_001.cif
_cod_data_source_block FO5587
_cod_database_code 4086800

loop_
_symmetry_equiv_pos_as_xyz
'x, y, z'
'-x, -y, z+1/2'
'x+1/2, -y, z'
'-x+1/2, y, z+1/2'

loop_
_atom_site_label
_atom_site_type_symbol
_atom_site_fract_x
_atom_site_fract_y
_atom_site_fract_z
_atom_site_U_iso_or_equiv
_atom_site_adp_type
_atom_site_occupancy
_atom_site_symmetry_multiplicity
_atom_site_calc_flag
P1 P 0.37662(5) 0.29661(5) 0.55616(6) 0.02005(14) Uani 1 1 d
S1 S 0.43146(6) 0.28681(6) 0.72565(6) 0.02553(15) Uani 1 1 d
Cl1 Cl 0.20496(5) 0.28248(5) 0.54475(7) 0.02595(15) Uani 1 1 d
C1 C 0.4073(2) 0.4320(2) 0.4798(2) 0.0185(5) Uani 1 1 d
C2 C 0.3505(2) 0.5249(2) 0.5569(3) 0.0235(5) Uani 1 1 d
H2B H 0.365(2) 0.512(2) 0.637(3) 0.013(7) Uiso 1 1 d
H2A H 0.271(3) 0.517(3) 0.545(4) 0.046(9) Uiso 1 1 d
C3 C 0.3851(3) 0.6432(2) 0.5239(3) 0.0252(6) Uani 1 1 d
H3B H 0.456(3) 0.657(3) 0.542(4) 0.049(10) Uiso 1 1 d
H3A H 0.390(3) 0.649(3) 0.436(4) 0.040(9) Uiso 1 1 d
C4 C 0.3107(3) 0.7344(2) 0.5772(3) 0.0305(7) Uani 1 1 d
H4 H 0.229(3) 0.724(3) 0.538(4) 0.038(9) Uiso 1 1 d
C5 C 0.3012(4) 0.7300(3) 0.7168(3) 0.0435(9) Uani 1 1 d
H5C H 0.258(4) 0.782(3) 0.745(4) 0.046(11) Uiso 1 1 d
H5B H 0.373(4) 0.746(4) 0.750(4) 0.056(12) Uiso 1 1 d
H5A H 0.270(3) 0.661(3) 0.748(3) 0.042(10) Uiso 1 1 d
C6 C 0.3513(3) 0.8493(3) 0.5350(3) 0.0353(7) Uani 1 1 d
H6C H 0.301(2) 0.908(3) 0.573(3) 0.035(9) Uiso 1 1 d
H6B H 0.423(3) 0.869(3) 0.566(4) 0.045(10) Uiso 1 1 d
H6A H 0.348(4) 0.854(4) 0.442(5) 0.078(14) Uiso 1 1 d
C7 C 0.5361(2) 0.4441(3) 0.4814(3) 0.0250(6) Uani 1 1 d
H7C H 0.564(2) 0.451(2) 0.556(3) 0.019(7) Uiso 1 1 d
H7B H 0.573(3) 0.384(3) 0.446(3) 0.039(10) Uiso 1 1 d
H7A H 0.556(3) 0.512(3) 0.442(3) 0.039(10) Uiso 1 1 d
C8 C 0.3647(3) 0.4324(3) 0.3450(3) 0.0250(6) Uani 1 1 d
H8C H 0.403(3) 0.383(3) 0.300(3) 0.032(9) Uiso 1 1 d
H8B H 0.283(3) 0.417(3) 0.343(3) 0.031(9) Uiso 1 1 d
H8A H 0.386(3) 0.504(3) 0.317(3) 0.031(8) Uiso 1 1 d
C9 C 0.4253(2) 0.1834(2) 0.4582(2) 0.0216(5) Uani 1 1 d
C10 C 0.5253(2) 0.1298(2) 0.4882(3) 0.0250(6) Uani 1 1 d
H10 H 0.563(2) 0.147(2) 0.553(3) 0.020(7) Uiso 1 1 d
C11 C 0.5666(3) 0.0449(3) 0.4131(3) 0.0321(6) Uani 1 1 d
H11 H 0.631(3) 0.011(3) 0.433(3) 0.032(9) Uiso 1 1 d
C12 C 0.5081(3) 0.0137(3) 0.3069(3) 0.0343(7) Uani 1 1 d
H12 H 0.535(3) -0.044(3) 0.261(4) 0.044(10) Uiso 1 1 d
C13 C 0.4075(3) 0.0673(3) 0.2764(3) 0.0330(7) Uani 1 1 d
H13 H 0.363(3) 0.044(3) 0.204(3) 0.036(10) Uiso 1 1 d
C14 C 0.3657(3) 0.1506(3) 0.3513(3) 0.0280(6) Uani 1 1 d
H14 H 0.302(3) 0.188(3) 0.334(3) 0.026(8) Uiso 1 1 d

loop_
_atom_site_aniso_label
_atom_site_aniso_U_11
_atom_site_aniso_U_22
_atom_site_aniso_U_33
_atom_site_aniso_U_23
_atom_site_aniso_U_13
_atom_site_aniso_U_12
P1 0.0233(3) 0.0185(3) 0.0183(3) 0.0008(3) 0.0015(3) 0.0020(2)
S1 0.0339(3) 0.0242(3) 0.0185(3) 0.0003(3) -0.0040(3) 0.0042(3)
Cl1 0.0215(3) 0.0291(3) 0.0273(3) -0.0002(3) 0.0016(3) -0.0019(2)
C1 0.0196(12) 0.0173(12) 0.0185(11) 0.0006(9) -0.0016(10) 0.0005(10)
C2 0.0245(13) 0.0215(12) 0.0244(12) 0.0002(12) 0.0042(13) 0.0022(10)
C3 0.0281(14) 0.0226(13) 0.0250(13) -0.0022(10) 0.0017(11) -0.0053(12)
C4 0.0329(15) 0.0214(14) 0.0373(17) -0.0034(12) -0.0001(13) -0.0005(12)
C5 0.071(3) 0.0258(17) 0.0338(18) -0.0068(14) 0.018(2) -0.0015(18)
C6 0.0524(19) 0.0201(14) 0.0336(17) 0.0020(12) -0.0074(16) -0.0038(13)
C7 0.0228(14) 0.0238(14) 0.0286(15) -0.0010(12) 0.0029(12) 0.0004(11)
C8 0.0310(16) 0.0223(15) 0.0215(13) 0.0039(11) -0.0027(11) -0.0009(13)
C9 0.0267(13) 0.0179(12) 0.0203(11) 0.0010(10) 0.0049(10) -0.0006(11)
C10 0.0275(15) 0.0237(14) 0.0238(13) 0.0020(11) 0.0006(12) -0.0001(11)
C11 0.0332(16) 0.0234(14) 0.0398(15) 0.0028(13) 0.0091(13) 0.0056(14)
C12 0.0502(18) 0.0214(16) 0.0313(15) -0.0023(12) 0.0110(14) -0.0003(15)
C13 0.0511(19) 0.0241(16) 0.0239(13) -0.0048(12) 0.0012(14) -0.0047(14)
C14 0.0356(16) 0.0250(15) 0.0235(13) 0.0006(11) -0.0026(12) -0.0026(13)

loop_
_atom_type_symbol
_atom_type_description
_atom_type_scat_dispersion_real
_atom_type_scat_dispersion_imag
_atom_type_scat_source
C C 0.0033 0.0016 'International Tables Vol C Tables 4.2.6.8 and 6.1.1.4'
H H 0.0000 0.0000 'International Tables Vol C Tables 4.2.6.8 and 6.1.1.4'
P P 0.1023 0.0942 'International Tables Vol C Tables 4.2.6.8 and 6.1.1.4'
Cl Cl 0.1484 0.1585 'International Tables Vol C Tables 4.2.6.8 and 6.1.1.4'
S S 0.1246 0.1234 'International Tables Vol C Tables 4.2.6.8 and 6.1.1.4'

loop_
_geom_angle_atom_site_label_1
_geom_angle_atom_site_label_2
_geom_angle_atom_site_label_3
_geom_angle
C9 P1 C1 109.42(12)
C9 P1 S1 113.33(9)
C1 P1 S1 113.85(9)
C9 P1 Cl1 102.72(9)
C1 P1 Cl1 103.95(8)
S1 P1 Cl1 112.62(4)
C7 C1 C8 109.7(2)
C7 C1 C2 111.2(2)
C8 C1 C2 111.3(2)
C7 C1 P1 105.85(18)
C8 C1 P1 110.92(19)
C2 C1 P1 107.75(17)
C3 C2 C1 115.3(2)
C3 C2 H2B 109.7(18)
C1 C2 H2B 108.1(18)
C3 C2 H2A 109(2)
C1 C2 H2A 107(2)
H2B C2 H2A 107(3)
C4 C3 C2 115.1(2)
C4 C3 H3B 110(3)
C2 C3 H3B 113(3)
C4 C3 H3A 111(2)
C2 C3 H3A 109(2)
H3B C3 H3A 98(3)
C5 C4 C3 113.4(3)
C5 C4 C6 110.6(3)
C3 C4 C6 110.6(3)
C5 C4 H4 109(2)
C3 C4 H4 107.4(19)
C6 C4 H4 105.7(18)
C4 C5 H5C 112(3)
C4 C5 H5B 108(3)
H5C C5 H5B 105(4)
C4 C5 H5A 114(2)
H5C C5 H5A 105(3)
H5B C5 H5A 113(3)
C4 C6 H6C 108.6(19)
C4 C6 H6B 114(2)
H6C C6 H6B 102(3)
C4 C6 H6A 110(3)
H6C C6 H6A 110(4)
H6B C6 H6A 112(4)
C1 C7 H7C 113.4(18)
C1 C7 H7B 113(2)
H7C C7 H7B 106(3)
C1 C7 H7A 109(2)
H7C C7 H7A 104(3)
H7B C7 H7A 111(3)
C1 C8 H8C 110(2)
C1 C8 H8B 110(2)
H8C C8 H8B 111(3)
C1 C8 H8A 103(2)
H8C C8 H8A 107(3)
H8B C8 H8A 115(3)
C10 C9 C14 119.4(3)
C10 C9 P1 118.9(2)
C14 C9 P1 121.7(2)
C9 C10 C11 120.3(3)
C9 C10 H10 121.7(19)
C11 C10 H10 118(2)
C10 C11 C12 120.1(3)
C10 C11 H11 120(2)
C12 C11 H11 120(2)
C11 C12 C13 119.9(3)
C11 C12 H12 119(2)
C13 C12 H12 122(2)
C14 C13 C12 120.3(3)
C14 C13 H13 118(2)
C12 C13 H13 121(2)
C13 C14 C9 120.1(3)
C13 C14 H14 123(2)
C9 C14 H14 117(2)

loop_
_geom_bond_atom_site_label_1
_geom_bond_atom_site_label_2
_geom_bond_distance
P1 C9 1.810(3)
P1 C1 1.852(3)
P1 S1 1.9397(9)
P1 Cl1 2.0438(9)
C1 C7 1.532(4)
C1 C8 1.536(4)
C1 C2 1.542(3)
C2 C3 1.515(4)
C2 H2B 0.89(3)
C2 H2A 0.95(3)
C3 C4 1.514(4)
C3 H3B 0.88(4)
C3 H3A 0.95(4)
C4 C5 1.508(5)
C4 C6 1.525(4)
C4 H4 1.07(4)
C5 H5C 0.86(4)
C5 H5B 0.94(5)
C5 H5A 0.96(4)
C6 H6C 1.00(3)
C6 H6B 0.95(4)
C6 H6A 1.00(5)
C7 H7C 0.87(3)
C7 H7B 0.93(4)
C7 H7A 0.95(4)
C8 H8C 0.89(4)
C8 H8B 0.98(3)
C8 H8A 0.94(4)
C9 C10 1.386(4)
C9 C14 1.405(4)
C10 C11 1.386(4)
C10 H10 0.85(3)
C11 C12 1.387(5)
C11 H11 0.89(4)
C12 C13 1.392(5)
C12 H12 0.91(4)
C13 C14 1.373(4)
C13 H13 0.98(3)
C14 H14 0.89(3)
